data_7008972
loop_
_publ_author_name
'Grove, Hilde'
'Sletten, Jorunn'
'Julve, Miguel'
'Lloret, Francesc'

_publ_section_title
;
 Syntheses, crystal structures and magnetic properties of dinuclear
 copper(II) complexes with
 pyrazino[2,3-f&#x200A;&#x200A;][4,7]phenanthroline (pap) as bridging
 ligand
;
_journal_issue 4
_journal_name_full 'Journal of the Chemical Society, Dalton Transactions'
_journal_page_first 515
_journal_paper_doi 10.1039/a907658a
_journal_year 2000
_chemical_compound_source 'synthesized by H. Grove'
_chemical_formula_structural 'C14 H28 Cu2 N4 O18 S2'
_chemical_formula_sum 'C14 H28 Cu2 N4 O18 S2'
_chemical_formula_weight 731.60
_chemical_name_systematic
; 
 ? 
;
_space_group_IT_number 2
_symmetry_space_group_name_Hall '-P 1'
_symmetry_space_group_name_H-M 'P -1'
_atom_sites_solution_hydrogens 'geom if bound to C, difmap if bound to O'
_atom_sites_solution_primary Patterson
_atom_sites_solution_secondary difmap
_audit_creation_method SHELXL
_cell_angle_alpha 114.2290(10)
_cell_angle_beta 99.13
_cell_angle_gamma 90.2520(10)
_cell_formula_units_Z 2
_cell_length_a 7.3457(2)
_cell_length_b 13.2214(4)
_cell_length_c 14.5128(3)
_cell_measurement_temperature 173(2)
_cell_volume 1265.26(6)
_computing_cell_refinement 'SAINT, version 4.0'
_computing_data_collection 'SMART, version 4.0'
_computing_data_reduction 'SAINT, version 4.0'
_computing_molecular_graphics 'XP, version 4.3, 1992'
_computing_publication_material 'CIFTAB (Sheldrick, 1993)'
_computing_structure_refinement 'SHELXL-93 (Sheldrick, 1993)'
_computing_structure_solution 'SHELXS-86 (Sheldrick, 1990)'
_diffrn_ambient_temperature 173(2)
_diffrn_measurement_device '2K SMART CCD'
_diffrn_measurement_method \w
_diffrn_radiation_monochromator graphite
_diffrn_radiation_source 'fine-focus sealed tube'
_diffrn_radiation_type MoK\a
_diffrn_radiation_wavelength 0.71073
_diffrn_reflns_av_R_equivalents 0.0280
_diffrn_reflns_av_sigmaI/netI 0.0322
_diffrn_reflns_limit_h_max 10
_diffrn_reflns_limit_h_min -10
_diffrn_reflns_limit_k_max 18
_diffrn_reflns_limit_k_min -18
_diffrn_reflns_limit_l_max 20
_diffrn_reflns_limit_l_min -20
_diffrn_reflns_number 20876
_diffrn_reflns_theta_max 30.00
_diffrn_reflns_theta_min 1.56
_exptl_absorpt_coefficient_mu 1.939
_exptl_absorpt_correction_T_max 0.8622
_exptl_absorpt_correction_T_min 0.7086
_exptl_absorpt_correction_type 'empirical, SADABS'
_exptl_crystal_colour green
_exptl_crystal_density_diffrn 1.920
_exptl_crystal_description prism
_exptl_crystal_F_000 748
_exptl_crystal_size_max 0.34
_exptl_crystal_size_mid 0.13
_exptl_crystal_size_min 0.12
_refine_diff_density_max 0.607
_refine_diff_density_min -0.464
_refine_diff_density_rms 0.078
_refine_ls_extinction_method none
_refine_ls_goodness_of_fit_all 1.024
_refine_ls_goodness_of_fit_obs 1.057
_refine_ls_hydrogen_treatment 'riding model'
_refine_ls_matrix_type full
_refine_ls_number_parameters 361
_refine_ls_number_reflns 7341
_refine_ls_number_restraints 0
_refine_ls_restrained_S_all 1.034
_refine_ls_restrained_S_obs 1.057
_refine_ls_R_factor_all 0.0414
_refine_ls_R_factor_obs 0.0293
_refine_ls_shift/esd_max 0.002
_refine_ls_shift/esd_mean 0.000
_refine_ls_structure_factor_coef Fsqd
_refine_ls_weighting_details 'w=1/[\s^2^(Fo^2^)+(0.0316P)^2^+0.9030P] where P=(Fo^2^+2Fc^2^)/3'
_refine_ls_weighting_scheme calc
_refine_ls_wR_factor_all 0.0735
_refine_ls_wR_factor_obs 0.0682
_reflns_number_observed 6128
_reflns_number_total 7371
_reflns_observed_criterion >2sigma(I)
_cod_data_source_file a907658a.txt
_cod_data_source_block cu2papso
_cod_depositor_comments
;
The following automatic conversions were performed:

'_refine_ls_weighting_scheme' value 'calc
w=1/[\s^2^(Fo^2^)+(0.0316P)^2^+0.9030P] where P=(Fo^2^+2Fc^2^)/3' was
changed to 'calc'. New tag '_refine_ls_weighting_details' was
created. The value of the new tag was set to
'w=1/[\s^2^(Fo^2^)+(0.0316P)^2^+0.9030P] where P=(Fo^2^+2Fc^2^)/3'.

Automatic conversion script
Id: cif_fix_values 3143 2015-03-26 13:38:13Z robertas 
;
_cod_original_cell_volume 1265.24(6)
_cod_database_code 7008972

loop_
_symmetry_equiv_pos_as_xyz
'x, y, z'
'-x, -y, -z'

loop_
_atom_site_aniso_label
_atom_site_aniso_U_11
_atom_site_aniso_U_22
_atom_site_aniso_U_33
_atom_site_aniso_U_23
_atom_site_aniso_U_13
_atom_site_aniso_U_12
Cu1 0.01497(11) 0.01051(10) 0.01496(11) 0.00460(8) -0.00021(8) -0.00034(8)
Cu2 0.01672(11) 0.01250(11) 0.01875(11) 0.00759(9) -0.00053(8) 0.00043(8)
S1 0.0143(2) 0.0140(2) 0.0159(2) 0.0056(2) 0.0017(2) -0.00001(15)
S2 0.0140(2) 0.0143(2) 0.0203(2) 0.0065(2) 0.0012(2) 0.0006(2)
O1 0.0162(6) 0.0187(6) 0.0157(6) 0.0045(5) 0.0013(5) -0.0001(5)
O2 0.0175(6) 0.0129(6) 0.0210(7) 0.0052(5) -0.0003(5) 0.0005(5)
O3 0.0177(6) 0.0237(7) 0.0273(7) 0.0135(6) 0.0044(6) 0.0003(5)
O4 0.0164(6) 0.0216(7) 0.0222(7) 0.0138(6) 0.0035(5) 0.0029(5)
O5 0.0205(7) 0.0160(7) 0.0367(8) 0.0124(6) 0.0016(6) 0.0009(5)
O6 0.0182(7) 0.0222(7) 0.0248(7) 0.0110(6) 0.0006(5) -0.0020(5)
O7 0.0316(8) 0.0420(10) 0.0263(8) 0.0150(7) 0.0058(7) 0.0104(7)
O8 0.0327(8) 0.0288(8) 0.0263(8) 0.0067(7) -0.0021(6) -0.0042(7)
O9 0.0277(8) 0.0221(8) 0.0647(12) 0.0140(8) -0.0092(8) -0.0013(6)
O10 0.122(2) 0.0333(10) 0.0275(10) 0.0100(8) 0.0081(11) 0.0146(12)
O11 0.0213(7) 0.0196(7) 0.0253(7) 0.0048(6) 0.0084(6) -0.0038(5)
O12 0.0201(7) 0.0186(7) 0.0229(7) 0.0079(6) 0.0089(5) 0.0022(5)
O13 0.0289(8) 0.0166(7) 0.0268(7) 0.0103(6) 0.0039(6) 0.0058(6)
O14 0.0249(7) 0.0278(8) 0.0203(7) 0.0079(6) -0.0051(6) -0.0006(6)
O15 0.0173(7) 0.0139(7) 0.0493(10) 0.0041(7) 0.0047(6) 0.0008(5)
O16 0.0252(7) 0.0314(8) 0.0209(7) 0.0135(6) 0.0048(6) 0.0071(6)
O17 0.0165(6) 0.0216(7) 0.0296(8) 0.0100(6) -0.0020(6) -0.0028(5)
O18 0.0220(7) 0.0260(7) 0.0251(7) 0.0133(6) 0.0068(6) 0.0023(6)
N1 0.0155(7) 0.0129(7) 0.0156(7) 0.0062(6) 0.0026(6) 0.0012(5)
N2 0.0127(7) 0.0137(7) 0.0143(7) 0.0046(6) 0.0019(5) 0.0004(5)
N3 0.0143(7) 0.0146(7) 0.0172(7) 0.0080(6) 0.0015(6) 0.0012(5)
N4 0.0174(7) 0.0126(7) 0.0172(7) 0.0055(6) -0.0001(6) -0.0010(6)
C1 0.0209(9) 0.0163(9) 0.0197(9) 0.0096(7) 0.0020(7) 0.0035(7)
C2 0.0233(9) 0.0207(9) 0.0216(9) 0.0122(8) -0.0024(7) 0.0034(7)
C3 0.0208(9) 0.0182(9) 0.0166(8) 0.0074(7) -0.0022(7) 0.0003(7)
C4 0.0148(8) 0.0153(8) 0.0146(8) 0.0065(7) 0.0022(6) 0.0015(6)
C5 0.0133(8) 0.0131(8) 0.0142(8) 0.0058(6) 0.0029(6) 0.0017(6)
C6 0.0121(7) 0.0134(8) 0.0137(8) 0.0054(6) 0.0023(6) 0.0013(6)
C7 0.0166(8) 0.0175(9) 0.0167(8) 0.0063(7) -0.0019(7) -0.0018(7)
C8 0.0177(8) 0.0178(9) 0.0176(8) 0.0086(7) -0.0020(7) 0.0001(7)
C9 0.0118(7) 0.0141(8) 0.0147(8) 0.0065(7) 0.0012(6) 0.0002(6)
C10 0.0143(8) 0.0127(8) 0.0162(8) 0.0050(7) 0.0020(6) -0.0001(6)
C11 0.0139(8) 0.0142(8) 0.0140(8) 0.0047(7) 0.0015(6) 0.0004(6)
C12 0.0182(9) 0.0181(9) 0.0161(8) 0.0053(7) -0.0021(7) -0.0022(7)
C13 0.0259(10) 0.0161(9) 0.0193(9) 0.0041(7) -0.0027(8) -0.0045(7)
C14 0.0252(10) 0.0138(8) 0.0233(10) 0.0067(7) -0.0010(8) -0.0029(7)

loop_
_atom_site_label
_atom_site_type_symbol
_atom_site_fract_x
_atom_site_fract_y
_atom_site_fract_z
_atom_site_U_iso_or_equiv
_atom_site_thermal_displace_type
_atom_site_occupancy
_atom_site_calc_flag
_atom_site_refinement_flags
_atom_site_disorder_group
Cu1 Cu 0.16515(3) 0.83716(2) 0.34792(2) 0.01406(6) Uani 1 d . .
Cu2 Cu 0.16225(3) 0.29017(2) 0.26709(2) 0.01607(6) Uani 1 d . .
S1 S -0.21224(6) 0.76960(4) 0.43096(3) 0.01513(9) Uani 1 d . .
S2 S -0.34755(6) 0.06229(4) 0.25233(4) 0.01666(9) Uani 1 d . .
O1 O 0.3418(2) 0.91458(11) 0.47836(10) 0.0179(3) Uani 1 d . .
H11 H 0.2982(2) 0.93170(11) 0.53249(10) 0.022 Uiso 1 d R .
H15 H 0.4652(2) 0.89950(11) 0.48939(10) 0.022 Uiso 1 d R .
O2 O 0.0976(2) 0.98057(11) 0.34255(10) 0.0182(3) Uani 1 d . .
H21 H -0.0141(2) 0.99730(11) 0.35021(10) 0.022 Uiso 1 d R .
H22 H 0.1607(2) 1.03190(11) 0.38791(10) 0.022 Uiso 1 d R .
O3 O 0.3918(2) 0.83015(12) 0.25477(11) 0.0219(3) Uani 1 d . .
H31 H 0.5045(2) 0.81408(12) 0.28141(11) 0.026 Uiso 1 d R .
H32 H 0.4250(2) 0.89008(12) 0.24791(11) 0.026 Uiso 1 d R .
O4 O 0.3641(2) 0.29254(11) 0.37554(10) 0.0185(3) Uani 1 d . .
H41 H 0.3422(2) 0.25822(11) 0.40851(10) 0.022 Uiso 1 d R .
H42 H 0.4623(2) 0.25902(11) 0.34781(10) 0.022 Uiso 1 d R .
O5 O 0.1282(2) 0.12446(11) 0.20399(12) 0.0244(3) Uani 1 d . .
H51 H 0.2220(2) 0.08633(11) 0.21231(12) 0.029 Uiso 1 d R .
H52 H 0.0218(2) 0.08883(11) 0.19951(12) 0.029 Uiso 1 d R .
O6 O -0.0383(2) 0.31607(12) 0.37802(11) 0.0217(3) Uani 1 d . .
H61 H 0.0230(2) 0.32262(12) 0.43991(11) 0.026 Uiso 1 d R .
H62 H -0.1176(2) 0.25872(12) 0.34971(11) 0.026 Uiso 1 d R .
O7 O 0.4110(2) 0.30889(15) 0.18046(12) 0.0329(4) Uani 1 d . .
H71 H 0.4221(2) 0.24433(15) 0.13510(12) 0.040 Uiso 1 d R .
H72 H 0.5230(2) 0.32293(15) 0.22060(12) 0.040 Uiso 1 d R .
O8 O 0.5309(2) 0.45670(14) 0.81720(12) 0.0317(3) Uani 1 d . .
H81 H 0.4961(2) 0.50978(14) 0.79863(12) 0.038 Uiso 1 d R .
H82 H 0.4559(2) 0.40718(14) 0.77373(12) 0.038 Uiso 1 d R .
O9 O 0.3060(2) 0.54799(14) 0.6601(2) 0.0416(4) Uani 1 d . .
H91 H 0.2167(2) 0.58081(14) 0.6377(2) 0.050 Uiso 1 d R .
H92 H 0.2560(2) 0.47711(14) 0.6231(2) 0.050 Uiso 1 d R .
O10 O 0.3827(4) 0.0976(2) 0.03242(15) 0.0624(7) Uani 1 d . .
H01 H 0.4011(4) 0.0546(2) 0.06769(15) 0.075 Uiso 1 d R .
H02 H 0.3365(4) 0.0447(2) -0.02961(15) 0.075 Uiso 1 d R .
O11 O -0.0566(2) 0.84670(12) 0.44441(11) 0.0231(3) Uani 1 d . .
O12 O -0.3206(2) 0.82702(11) 0.51550(11) 0.0202(3) Uani 1 d . .
O13 O -0.1458(2) 0.66768(11) 0.44033(11) 0.0238(3) Uani 1 d . .
O14 O -0.3324(2) 0.73670(13) 0.33072(11) 0.0261(3) Uani 1 d . .
O15 O -0.3475(2) 0.18518(12) 0.30833(13) 0.0300(4) Uani 1 d . .
O16 O -0.2757(2) 0.01429(13) 0.32532(11) 0.0249(3) Uani 1 d . .
O17 O -0.5391(2) 0.01550(12) 0.20161(11) 0.0235(3) Uani 1 d . .
O18 O -0.2256(2) 0.03681(12) 0.17483(11) 0.0232(3) Uani 1 d . .
N1 N -0.0074(2) 0.74558(12) 0.21345(12) 0.0146(3) Uani 1 d . .
N2 N 0.2031(2) 0.68213(12) 0.34524(11) 0.0141(3) Uani 1 d . .
N3 N 0.1889(2) 0.46000(12) 0.31731(12) 0.0151(3) Uani 1 d . .
N4 N -0.0216(2) 0.30239(13) 0.15239(12) 0.0164(3) Uani 1 d . .
C1 C -0.1117(3) 0.7807(2) 0.15012(14) 0.0185(4) Uani 1 d . .
H1 H -0.1059(3) 0.8562(2) 0.16499(14) 0.022 Uiso 1 d R .
C2 C -0.2301(3) 0.7068(2) 0.0617(2) 0.0215(4) Uani 1 d . .
H2 H -0.3012(3) 0.7337(2) 0.0189(2) 0.026 Uiso 1 d R .
C3 C -0.2415(3) 0.5946(2) 0.03781(14) 0.0191(4) Uani 1 d . .
H3 H -0.3201(3) 0.5456(2) -0.02077(14) 0.023 Uiso 1 d R .
C4 C -0.1325(2) 0.55490(15) 0.10326(13) 0.0149(3) Uani 1 d . .
C5 C -0.0183(2) 0.63483(14) 0.18990(13) 0.0134(3) Uani 1 d . .
C6 C 0.0950(2) 0.60232(14) 0.26283(13) 0.0131(3) Uani 1 d . .
C7 C 0.2987(3) 0.6506(2) 0.41351(14) 0.0178(3) Uani 1 d . .
H7 H 0.3720(3) 0.7038(2) 0.47192(14) 0.021 Uiso 1 d R .
C8 C 0.2916(3) 0.5386(2) 0.39933(14) 0.0179(4) Uani 1 d . .
H8 H 0.3604(3) 0.5194(2) 0.44851(14) 0.021 Uiso 1 d R .
C9 C 0.0884(2) 0.49201(14) 0.24872(13) 0.0135(3) Uani 1 d . .
C10 C -0.0273(2) 0.40796(14) 0.15942(14) 0.0148(3) Uani 1 d . .
C11 C -0.1363(2) 0.43761(15) 0.08696(13) 0.0145(3) Uani 1 d . .
C12 C -0.2445(3) 0.3502(2) 0.00193(14) 0.0187(4) Uani 1 d . .
H12 H -0.3179(3) 0.3647(2) -0.04901(14) 0.022 Uiso 1 d R .
C13 C -0.2399(3) 0.2429(2) -0.0046(2) 0.0224(4) Uani 1 d . .
H13 H -0.3119(3) 0.1849(2) -0.0596(2) 0.027 Uiso 1 d R .
C14 C -0.1267(3) 0.2217(2) 0.0718(2) 0.0217(4) Uani 1 d . .
H14 H -0.1247(3) 0.1491(2) 0.0662(2) 0.026 Uiso 1 d R .

loop_
_atom_type_symbol
_atom_type_description
_atom_type_scat_dispersion_real
_atom_type_scat_dispersion_imag
_atom_type_scat_source
C C 0.0033 0.0016 'International Tables Vol C Tables 4.2.6.8 and 6.1.1.4'
H H 0.0000 0.0000 'International Tables Vol C Tables 4.2.6.8 and 6.1.1.4'
N N 0.0061 0.0033 'International Tables Vol C Tables 4.2.6.8 and 6.1.1.4'
O O 0.0106 0.0060 'International Tables Vol C Tables 4.2.6.8 and 6.1.1.4'
S S 0.1246 0.1234 'International Tables Vol C Tables 4.2.6.8 and 6.1.1.4'
Cu Cu 0.3201 1.2651 'International Tables Vol C Tables 4.2.6.8 and 6.1.1.4'

loop_
_geom_angle_atom_site_label_1
_geom_angle_atom_site_label_2
_geom_angle_atom_site_label_3
_geom_angle
_geom_angle_site_symmetry_1
_geom_angle_site_symmetry_3
_geom_angle_publ_flag
O1 Cu1 O2 91.95(5) . . ?
O1 Cu1 N1 175.20(6) . . ?
O2 Cu1 N1 92.78(6) . . ?
O1 Cu1 N2 93.75(6) . . ?
O2 Cu1 N2 173.21(6) . . ?
N1 Cu1 N2 81.58(6) . . ?
O1 Cu1 O11 87.63(5) . . ?
O2 Cu1 O11 90.54(5) . . ?
N1 Cu1 O11 93.15(6) . . ?
N2 Cu1 O11 86.01(6) . . ?
O1 Cu1 O3 91.04(5) . . ?
O2 Cu1 O3 89.34(5) . . ?
N1 Cu1 O3 88.19(6) . . ?
N2 Cu1 O3 94.24(5) . . ?
O11 Cu1 O3 178.66(5) . . ?
O4 Cu2 O5 92.35(6) . . ?
O4 Cu2 N4 172.03(6) . . ?
O5 Cu2 N4 92.87(6) . . ?
O4 Cu2 N3 92.65(6) . . ?
O5 Cu2 N3 174.16(6) . . ?
N4 Cu2 N3 81.84(6) . . ?
O4 Cu2 O6 88.66(5) . . ?
O5 Cu2 O6 95.61(6) . . ?
N4 Cu2 O6 96.82(6) . . ?
N3 Cu2 O6 87.51(6) . . ?
O4 Cu2 O7 84.85(5) . . ?
O5 Cu2 O7 97.69(6) . . ?
N4 Cu2 O7 88.48(6) . . ?
N3 Cu2 O7 79.78(6) . . ?
O6 Cu2 O7 165.41(6) . . ?
O11 S1 O14 111.75(9) . . ?
O11 S1 O13 110.83(9) . . ?
O14 S1 O13 108.59(9) . . ?
O11 S1 O12 107.69(8) . . ?
O14 S1 O12 109.86(9) . . ?
O13 S1 O12 108.05(8) . . ?
O16 S2 O18 108.80(8) . . ?
O16 S2 O17 110.24(9) . . ?
O18 S2 O17 110.21(9) . . ?
O16 S2 O15 109.57(9) . . ?
O18 S2 O15 109.09(9) . . ?
O17 S2 O15 108.92(8) . . ?
Cu1 O1 H11 116.05(4) . . ?
Cu1 O1 H15 124.79(4) . . ?
H11 O1 H15 109.9 . . ?
Cu1 O2 H21 115.67(4) . . ?
Cu1 O2 H22 110.93(4) . . ?
H21 O2 H22 104.1 . . ?
Cu1 O3 H31 113.83(4) . . ?
Cu1 O3 H32 119.18(4) . . ?
H31 O3 H32 100.2 . . ?
Cu2 O4 H41 116.51(4) . . ?
Cu2 O4 H42 110.58(4) . . ?
H41 O4 H42 102.5 . . ?
Cu2 O5 H51 119.12(4) . . ?
Cu2 O5 H52 121.49(4) . . ?
H51 O5 H52 110.8 . . ?
Cu2 O6 H61 110.51(3) . . ?
Cu2 O6 H62 106.07(4) . . ?
H61 O6 H62 111.6 . . ?
Cu2 O7 H71 106.92(4) . . ?
Cu2 O7 H72 112.66(4) . . ?
H71 O7 H72 100.5 . . ?
H81 O8 H82 97.0 . . ?
H91 O9 H92 97.1 . . ?
H01 O10 H02 99.0 . . ?
S1 O11 Cu1 132.44(8) . . ?
C1 N1 C5 118.0(2) . . ?
C1 N1 Cu1 128.62(13) . . ?
C5 N1 Cu1 113.36(11) . . ?
C7 N2 C6 117.1(2) . . ?
C7 N2 Cu1 131.32(13) . . ?
C6 N2 Cu1 111.25(11) . . ?
C8 N3 C9 117.3(2) . . ?
C8 N3 Cu2 131.60(12) . . ?
C9 N3 Cu2 110.97(12) . . ?
C14 N4 C10 118.0(2) . . ?
C14 N4 Cu2 128.91(13) . . ?
C10 N4 Cu2 113.00(12) . . ?
N1 C1 C2 121.7(2) . . ?
N1 C1 H1 119.14(11) . . ?
C2 C1 H1 119.13(11) . . ?
C3 C2 C1 120.4(2) . . ?
C3 C2 H2 119.84(11) . . ?
C1 C2 H2 119.81(11) . . ?
C2 C3 C4 119.2(2) . . ?
C2 C3 H3 120.38(11) . . ?
C4 C3 H3 120.40(11) . . ?
C5 C4 C3 116.5(2) . . ?
C5 C4 C11 119.5(2) . . ?
C3 C4 C11 124.0(2) . . ?
N1 C5 C4 124.3(2) . . ?
N1 C5 C6 115.3(2) . . ?
C4 C5 C6 120.4(2) . . ?
N2 C6 C9 121.4(2) . . ?
N2 C6 C5 118.4(2) . . ?
C9 C6 C5 120.1(2) . . ?
N2 C7 C8 121.5(2) . . ?
N2 C7 H7 119.27(10) . . ?
C8 C7 H7 119.24(10) . . ?
N3 C8 C7 121.4(2) . . ?
N3 C8 H8 119.31(10) . . ?
C7 C8 H8 119.30(10) . . ?
N3 C9 C6 121.3(2) . . ?
N3 C9 C10 118.3(2) . . ?
C6 C9 C10 120.4(2) . . ?
N4 C10 C11 124.1(2) . . ?
N4 C10 C9 115.5(2) . . ?
C11 C10 C9 120.3(2) . . ?
C10 C11 C12 116.6(2) . . ?
C10 C11 C4 119.2(2) . . ?
C12 C11 C4 124.2(2) . . ?
C13 C12 C11 119.3(2) . . ?
C13 C12 H12 120.37(11) . . ?
C11 C12 H12 120.38(11) . . ?
C12 C13 C14 119.9(2) . . ?
C12 C13 H13 120.03(11) . . ?
C14 C13 H13 120.02(11) . . ?
N4 C14 C13 122.1(2) . . ?
N4 C14 H14 118.97(11) . . ?
C13 C14 H14 118.93(11) . . ?

loop_
_geom_bond_atom_site_label_1
_geom_bond_atom_site_label_2
_geom_bond_distance
_geom_bond_site_symmetry_2
_geom_bond_publ_flag
Cu1 O1 1.9834(13) . ?
Cu1 O2 1.9912(13) . ?
Cu1 N1 2.035(2) . ?
Cu1 N2 2.0551(15) . ?
Cu1 O11 2.2827(14) . ?
Cu1 O3 2.2847(14) . ?
Cu2 O4 1.9737(13) . ?
Cu2 O5 1.9942(14) . ?
Cu2 N4 2.032(2) . ?
Cu2 N3 2.054(2) . ?
Cu2 O6 2.2769(14) . ?
Cu2 O7 2.442(2) . ?
S1 O11 1.4629(14) . ?
S1 O14 1.4679(14) . ?
S1 O13 1.4859(14) . ?
S1 O12 1.5053(14) . ?
S2 O16 1.4766(15) . ?
S2 O18 1.4805(15) . ?
S2 O17 1.4811(14) . ?
S2 O15 1.4889(15) . ?
O1 H11 0.84 . ?
O1 H15 0.93 . ?
O2 H21 0.86 . ?
O2 H22 0.80 . ?
O3 H31 0.92 . ?
O3 H32 0.88 . ?
O4 H41 0.81 . ?
O4 H42 0.91 . ?
O5 H51 0.88 . ?
O5 H52 0.89 . ?
O6 H61 0.91 . ?
O6 H62 0.86 . ?
O7 H71 0.85 . ?
O7 H72 0.90 . ?
O8 H81 0.87 . ?
O8 H82 0.82 . ?
O9 H91 0.88 . ?
O9 H92 0.91 . ?
O10 H01 0.91 . ?
O10 H02 0.89 . ?
N1 C1 1.334(2) . ?
N1 C5 1.359(2) . ?
N2 C7 1.330(2) . ?
N2 C6 1.353(2) . ?
N3 C8 1.326(2) . ?
N3 C9 1.353(2) . ?
N4 C14 1.336(2) . ?
N4 C10 1.358(2) . ?
C1 C2 1.403(3) . ?
C1 H1 0.93 . ?
C2 C3 1.377(3) . ?
C2 H2 0.93 . ?
C3 C4 1.411(2) . ?
C3 H3 0.93 . ?
C4 C5 1.403(2) . ?
C4 C11 1.469(2) . ?
C5 C6 1.447(2) . ?
C6 C9 1.387(2) . ?
C7 C8 1.409(3) . ?
C7 H7 0.93 . ?
C8 H8 0.93 . ?
C9 C10 1.448(2) . ?
C10 C11 1.405(2) . ?
C11 C12 1.414(2) . ?
C12 C13 1.383(3) . ?
C12 H12 0.93 . ?
C13 C14 1.402(3) . ?
C13 H13 0.93 . ?
C14 H14 0.93 . ?
